data_4036099
loop_
_publ_author_name
'Wang, Yue'
'Jia, Siming'
'Li, Er-Qing'
'Duan, Zheng'

_publ_section_title
;
 Phosphine/Palladium Cooperative Catalysis: (4 + 3) Annulations of
 Morita-Baylis-Hillman Carbonates and Vinyl Benzoxazinanones.
;
_journal_name_full 'The Journal of organic chemistry'
_journal_paper_doi 10.1021/acs.joc.9b02349
_journal_year 2019
_chemical_formula_moiety 'C28 H26 N2 O6 S'
_chemical_formula_sum 'C28 H26 N2 O6 S'
_chemical_formula_weight 518.57
_space_group_crystal_system monoclinic
_space_group_IT_number 14
_space_group_name_Hall '-P 2yn'
_space_group_name_H-M_alt 'P 1 21/n 1'
_atom_sites_solution_hydrogens mixed
_atom_sites_solution_primary direct
_audit_creation_date 2018-04-15
_audit_creation_method
;
Olex2 1.2
(compiled 2018.04.03 svn.r3497 for OlexSys, GUI svn.r5486)
;
_cell_angle_alpha 90
_cell_angle_beta 109.019(5)
_cell_angle_gamma 90
_cell_formula_units_Z 4
_cell_length_a 11.9336(6)
_cell_length_b 13.6523(4)
_cell_length_c 16.6906(7)
_cell_measurement_reflns_used 3513
_cell_measurement_temperature 293(2)
_cell_measurement_theta_max 70.4630
_cell_measurement_theta_min 3.9960
_cell_volume 2570.8(2)
_computing_cell_refinement
;
CrysAlisPro, Agilent Technologies,
Version 1.171.37.35 (release 13-08-2014 CrysAlis171 .NET)
(compiled Aug 13 2014,18:06:01)
;
_computing_data_collection
;
CrysAlisPro, Agilent Technologies,
Version 1.171.37.35 (release 13-08-2014 CrysAlis171 .NET)
(compiled Aug 13 2014,18:06:01)
;
_computing_data_reduction
;
CrysAlisPro, Agilent Technologies,
Version 1.171.37.35 (release 13-08-2014 CrysAlis171 .NET)
(compiled Aug 13 2014,18:06:01)
;
_computing_molecular_graphics 'Olex2 (Dolomanov et al., 2009)'
_computing_publication_material 'Olex2 (Dolomanov et al., 2009)'
_computing_structure_refinement 'ShelXL (Sheldrick, 2015)'
_computing_structure_solution 'ShelXS (Sheldrick, 2008)'
_diffrn_ambient_temperature 293(2)
_diffrn_detector 'CCD plate'
_diffrn_detector_area_resol_mean 16.2312
_diffrn_detector_type Eos
_diffrn_measured_fraction_theta_full 0.999
_diffrn_measured_fraction_theta_max 0.999
_diffrn_measurement_details
;
#__ type_ start__ end____ width___ exp.time_
  1 omega -102.00  -74.00   1.0000    2.2500
omega____ theta____ kappa____ phi______ frames
    -      -33.5000  178.0000 -180.0000 28

#__ type_ start__ end____ width___ exp.time_
  2 omega  -48.00   37.00   1.0000    2.2500
omega____ theta____ kappa____ phi______ frames
    -      -33.5000   37.0000  150.0000 85

#__ type_ start__ end____ width___ exp.time_
  3 omega -102.00  -36.00   1.0000    2.2500
omega____ theta____ kappa____ phi______ frames
    -      -33.5000  -57.0000 -180.0000 66

#__ type_ start__ end____ width___ exp.time_
  4 omega   19.00   77.00   1.0000    2.2500
omega____ theta____ kappa____ phi______ frames
    -       36.4734   57.0000  150.0000 58

#__ type_ start__ end____ width___ exp.time_
  5 omega   59.00   85.00   1.0000    2.2500
omega____ theta____ kappa____ phi______ frames
    -       36.4734   77.0000  -30.0000 26

#__ type_ start__ end____ width___ exp.time_
  6 omega    8.00   41.00   1.0000    2.2500
omega____ theta____ kappa____ phi______ frames
    -       36.4734   77.0000  -30.0000 33

#__ type_ start__ end____ width___ exp.time_
  7 omega   46.00   75.00   1.0000    2.2500
omega____ theta____ kappa____ phi______ frames
    -       36.4734  -99.0000 -180.0000 29

#__ type_ start__ end____ width___ exp.time_
  8 omega   19.00   69.00   1.0000    2.2500
omega____ theta____ kappa____ phi______ frames
    -       36.4734   57.0000  120.0000 50

#__ type_ start__ end____ width___ exp.time_
  9 omega   57.00  101.00   1.0000    2.2500
omega____ theta____ kappa____ phi______ frames
    -       36.4734  178.0000  120.0000 44

#__ type_ start__ end____ width___ exp.time_
 10 omega   69.00  105.00   1.0000    2.2500
omega____ theta____ kappa____ phi______ frames
    -       36.4734  178.0000  -60.0000 36

#__ type_ start__ end____ width___ exp.time_
 11 omega   53.00   85.00   1.0000   12.5000
omega____ theta____ kappa____ phi______ frames
    -      108.0000  -30.0000   30.0000 32

#__ type_ start__ end____ width___ exp.time_
 12 omega   38.00   96.00   1.0000   12.5000
omega____ theta____ kappa____ phi______ frames
    -      108.0000  -95.0000  -58.0000 58

#__ type_ start__ end____ width___ exp.time_
 13 omega   89.00  114.00   1.0000   12.5000
omega____ theta____ kappa____ phi______ frames
    -      108.0000   30.0000  -60.0000 25

#__ type_ start__ end____ width___ exp.time_
 14 omega   38.00  105.00   1.0000   12.5000
omega____ theta____ kappa____ phi______ frames
    -      108.0000  -94.0000 -150.0000 67

#__ type_ start__ end____ width___ exp.time_
 15 omega  102.00  178.00   1.0000   12.5000
omega____ theta____ kappa____ phi______ frames
    -      108.0000  111.0000 -150.0000 76

#__ type_ start__ end____ width___ exp.time_
 16 omega   81.00  107.00   1.0000   12.5000
omega____ theta____ kappa____ phi______ frames
    -      108.0000  -94.0000   90.0000 26

#__ type_ start__ end____ width___ exp.time_
 17 omega   94.00  168.00   1.0000   12.5000
omega____ theta____ kappa____ phi______ frames
    -      108.0000   61.0000  -30.0000 74

#__ type_ start__ end____ width___ exp.time_
 18 omega   57.00   89.00   1.0000   12.5000
omega____ theta____ kappa____ phi______ frames
    -      108.0000  -30.0000  -30.0000 32

#__ type_ start__ end____ width___ exp.time_
 19 omega  117.00  165.00   1.0000   12.5000
omega____ theta____ kappa____ phi______ frames
    -      108.0000   30.0000  -60.0000 48

#__ type_ start__ end____ width___ exp.time_
 20 omega   47.00   83.00   1.0000   12.5000
omega____ theta____ kappa____ phi______ frames
    -      108.0000  -30.0000  150.0000 36

#__ type_ start__ end____ width___ exp.time_
 21 omega   64.00  128.00   1.0000   12.5000
omega____ theta____ kappa____ phi______ frames
    -      108.0000  -61.0000  -90.0000 64
;
_diffrn_measurement_device 'four-circle diffractometer'
_diffrn_measurement_device_type 'Xcalibur, Eos, Gemini'
_diffrn_measurement_method '\w scans'
_diffrn_orient_matrix_UB_11 -0.0865538000
_diffrn_orient_matrix_UB_12 -0.0134731000
_diffrn_orient_matrix_UB_13 -0.0906844000
_diffrn_orient_matrix_UB_21 0.0228221000
_diffrn_orient_matrix_UB_22 -0.1112320000
_diffrn_orient_matrix_UB_23 0.0067370000
_diffrn_orient_matrix_UB_31 -0.1031649000
_diffrn_orient_matrix_UB_32 -0.0133020000
_diffrn_orient_matrix_UB_33 0.0354235000
_diffrn_radiation_monochromator graphite
_diffrn_radiation_probe x-ray
_diffrn_radiation_type CuK\a
_diffrn_radiation_wavelength 1.54184
_diffrn_reflns_av_R_equivalents 0.0292
_diffrn_reflns_av_unetI/netI 0.0381
_diffrn_reflns_Laue_measured_fraction_full 0.999
_diffrn_reflns_Laue_measured_fraction_max 0.999
_diffrn_reflns_limit_h_max 12
_diffrn_reflns_limit_h_min -14
_diffrn_reflns_limit_k_max 13
_diffrn_reflns_limit_k_min -16
_diffrn_reflns_limit_l_max 19
_diffrn_reflns_limit_l_min -12
_diffrn_reflns_number 10429
_diffrn_reflns_point_group_measured_fraction_full 0.999
_diffrn_reflns_point_group_measured_fraction_max 0.999
_diffrn_reflns_theta_full 67.089
_diffrn_reflns_theta_max 67.089
_diffrn_reflns_theta_min 4.006
_diffrn_source 'Enhance (Cu) X-ray Source'
_exptl_absorpt_coefficient_mu 1.505
_exptl_absorpt_correction_T_max 1.00000
_exptl_absorpt_correction_T_min 0.82652
_exptl_absorpt_correction_type multi-scan
_exptl_absorpt_process_details
;
CrysAlisPro, Agilent Technologies,
Version 1.171.37.35 (release 13-08-2014 CrysAlis171 .NET)
(compiled Aug 13 2014,18:06:01)
Empirical absorption correction using spherical harmonics,
 implemented in SCALE3 ABSPACK scaling algorithm.
;
_exptl_crystal_colour yellow
_exptl_crystal_colour_primary yellow
_exptl_crystal_density_diffrn 1.340
_exptl_crystal_description prism
_exptl_crystal_F_000 1088
_exptl_crystal_size_max 0.17
_exptl_crystal_size_mid 0.15
_exptl_crystal_size_min 0.12
_refine_diff_density_max 0.255
_refine_diff_density_min -0.289
_refine_diff_density_rms 0.042
_refine_ls_extinction_method none
_refine_ls_goodness_of_fit_ref 1.027
_refine_ls_hydrogen_treatment mixed
_refine_ls_matrix_type full
_refine_ls_number_parameters 352
_refine_ls_number_reflns 4578
_refine_ls_number_restraints 12
_refine_ls_restrained_S_all 1.032
_refine_ls_R_factor_all 0.0635
_refine_ls_R_factor_gt 0.0459
_refine_ls_shift/su_max 0.000
_refine_ls_shift/su_mean 0.000
_refine_ls_structure_factor_coef Fsqd
_refine_ls_weighting_details 'w=1/[\s^2^(Fo^2^)+(0.0587P)^2^+0.4967P] where P=(Fo^2^+2Fc^2^)/3'
_refine_ls_weighting_scheme calc
_refine_ls_wR_factor_gt 0.1141
_refine_ls_wR_factor_ref 0.1261
_reflns_Friedel_coverage 0.000
_reflns_number_gt 3466
_reflns_number_total 4578
_reflns_threshold_expression 'I > 2\s(I)'
_cod_data_source_file jo9b02349_si_002.cif
_cod_data_source_block 201804217
_cod_database_code 4036099
_shelx_shelxl_version_number 2014/7
_chemical_oxdiff_formula C15H15O3NS1
_shelx_space_group_comment
;
The symmetry employed for this shelxl refinement is uniquely defined
by the following loop, which should always be used as a source of
symmetry information in preference to the above space-group names.
They are only intended as comments.
;
_shelx_estimated_absorpt_t_max 0.840
_shelx_estimated_absorpt_t_min 0.784
_reflns_odcompleteness_completeness 99.85
_reflns_odcompleteness_iscentric 1
_reflns_odcompleteness_theta 66.97
_olex2_refinement_description
;
1. Fixed Uiso
 At 1.2 times of:
  All C(H) groups, All C(H,H) groups
 At 1.5 times of:
  All C(H,H,H) groups
2. Uiso/Uaniso restraints and constraints
Uanis(C21) \\sim Ueq, Uanis(C21A) \\sim Ueq: with sigma of 0.01 and sigma for
terminal atoms of 0.02
Uanis(C20) = Uanis(C20A)
Uanis(C21) = Uanis(C21A)
3. Others
 Sof(C20A)=Sof(H20C)=Sof(H20D)=Sof(C21A)=Sof(H21D)=Sof(H21E)=Sof(H21F)=1-FVAR(1)
 Sof(C20)=Sof(H20A)=Sof(H20B)=Sof(C21)=Sof(H21A)=Sof(H21B)=Sof(H21C)=FVAR(1)
4.a Ternary CH refined with riding coordinates:
 C9(H9)
4.b Secondary CH2 refined with riding coordinates:
 C10(H10A,H10B), C20(H20A,H20B), C20A(H20C,H20D)
4.c Aromatic/amide H refined with riding coordinates:
 C1(H1), C2(H2), C3(H3), C4(H4), C11(H11), C14(H14), C15(H15), C17(H17),
 C18(H18), C23(H23), C24(H24), C26(H26), C27(H27)
4.d Idealised Me refined as rotating group:
 C21(H21A,H21B,H21C), C21A(H21D,H21E,H21F), C28(H28A,H28B,H28C)
;
_olex2_submission_special_instructions 'No special instructions were received'

loop_
_space_group_symop_operation_xyz
'x, y, z'
'-x+1/2, y+1/2, -z+1/2'
'-x, -y, -z'
'x-1/2, -y-1/2, z-1/2'

loop_
_atom_site_label
_atom_site_type_symbol
_atom_site_fract_x
_atom_site_fract_y
_atom_site_fract_z
_atom_site_U_iso_or_equiv
_atom_site_adp_type
_atom_site_occupancy
_atom_site_site_symmetry_order
_atom_site_calc_flag
_atom_site_refinement_flags_posn
_atom_site_refinement_flags_adp
_atom_site_refinement_flags_occupancy
_atom_site_disorder_assembly
_atom_site_disorder_group
C1 C -0.1399(2) 0.21581(17) 0.46382(18) 0.0542(6) Uani 1 1 d . . . . .
H1 H -0.1605 0.1545 0.4789 0.065 Uiso 1 1 calc R . . . .
C2 C -0.2067(2) 0.2965(2) 0.4692(2) 0.0687(8) Uani 1 1 d . . . . .
H2 H -0.2712 0.2892 0.4884 0.082 Uiso 1 1 calc R . . . .
C3 C -0.1782(2) 0.38783(19) 0.4461(2) 0.0691(8) Uani 1 1 d . . . . .
H3 H -0.2238 0.4420 0.4493 0.083 Uiso 1 1 calc R . . . .
C4 C -0.0824(2) 0.39848(16) 0.41857(18) 0.0568(6) Uani 1 1 d . . . . .
H4 H -0.0630 0.4601 0.4033 0.068 Uiso 1 1 calc R . . . .
C5 C -0.01426(19) 0.31775(15) 0.41325(14) 0.0429(5) Uani 1 1 d . . . . .
C6 C -0.04173(18) 0.22450(14) 0.43627(14) 0.0399(5) Uani 1 1 d . . . . .
C7 C 0.03492(19) 0.13776(14) 0.43716(13) 0.0370(4) Uani 1 1 d . . . . .
C8 C 0.15319(18) 0.14447(14) 0.47627(12) 0.0350(4) Uani 1 1 d . . . . .
C9 C 0.20875(19) 0.24094(14) 0.51504(13) 0.0379(4) Uani 1 1 d . . . . .
H9 H 0.2927 0.2261 0.5436 0.046 Uiso 1 1 calc R . . . .
C10 C 0.2073(2) 0.31531(16) 0.44651(15) 0.0446(5) Uani 1 1 d . . . . .
H10A H 0.2390 0.3770 0.4731 0.054 Uiso 1 1 calc R . . . .
H10B H 0.2583 0.2923 0.4156 0.054 Uiso 1 1 calc R . . . .
C11 C -0.0239(2) 0.04581(15) 0.40017(14) 0.0424(5) Uani 1 1 d . . . . .
H11 H 0.0185 -0.0119 0.4172 0.051 Uiso 1 1 calc R . . . .
C12 C -0.1318(2) 0.03831(19) 0.34491(17) 0.0562(6) Uani 1 1 d . . . . .
H12A H -0.183(3) 0.095(3) 0.322(2) 0.085(10) Uiso 1 1 d . . . . .
H12B H -0.167(3) -0.025(2) 0.320(2) 0.083(10) Uiso 1 1 d . . . . .
C13 C 0.23754(18) 0.06191(14) 0.48502(12) 0.0358(4) Uani 1 1 d . . . . .
C14 C 0.31989(19) 0.04252(15) 0.56490(13) 0.0394(5) Uani 1 1 d . . . . .
H14 H 0.3205 0.0817 0.6106 0.047 Uiso 1 1 calc R . . . .
C15 C 0.40027(19) -0.03332(15) 0.57757(14) 0.0418(5) Uani 1 1 d . . . . .
H15 H 0.4536 -0.0461 0.6312 0.050 Uiso 1 1 calc R . . . .
C16 C 0.39966(19) -0.08962(14) 0.50905(14) 0.0402(5) Uani 1 1 d . . . . .
C17 C 0.3222(2) -0.07169(16) 0.42848(15) 0.0453(5) Uani 1 1 d . . . . .
H17 H 0.3242 -0.1099 0.3829 0.054 Uiso 1 1 calc R . . . .
C18 C 0.2413(2) 0.00429(15) 0.41688(13) 0.0426(5) Uani 1 1 d . . . . .
H18 H 0.1889 0.0170 0.3629 0.051 Uiso 1 1 calc R . . . .
C19 C 0.16512(19) 0.28482(15) 0.58333(14) 0.0426(5) Uani 1 1 d . . . . .
C20 C 0.1242(9) 0.2441(6) 0.7122(5) 0.077(2) Uani 0.710(14) 1 d . . P A 1
H20A H 0.1569 0.3087 0.7296 0.092 Uiso 0.710(14) 1 calc R . P A 1
H20B H 0.1641 0.1975 0.7562 0.092 Uiso 0.710(14) 1 calc R . P A 1
C20A C 0.079(2) 0.2683(15) 0.6878(13) 0.077(2) Uani 0.290(14) 1 d . . P A 2
H20C H 0.1339 0.3127 0.7270 0.092 Uiso 0.290(14) 1 calc R . P A 2
H20D H 0.0110 0.3051 0.6537 0.092 Uiso 0.290(14) 1 calc R . P A 2
C21 C -0.0069(10) 0.2435(10) 0.6974(7) 0.146(4) Uani 0.710(14) 1 d . U P A 1
H21A H -0.0438 0.2953 0.6590 0.219 Uiso 0.710(14) 1 calc GR . P A 1
H21B H -0.0209 0.2532 0.7503 0.219 Uiso 0.710(14) 1 calc GR . P A 1
H21C H -0.0396 0.1818 0.6735 0.219 Uiso 0.710(14) 1 calc GR . P A 1
C21A C 0.046(2) 0.194(2) 0.7306(17) 0.146(4) Uani 0.290(14) 1 d . U P A 2
H21D H -0.0098 0.1520 0.6908 0.219 Uiso 0.290(14) 1 calc GR . P A 2
H21E H 0.0098 0.2211 0.7692 0.219 Uiso 0.290(14) 1 calc GR . P A 2
H21F H 0.1145 0.1564 0.7616 0.219 Uiso 0.290(14) 1 calc GR . P A 2
C22 C 0.0663(2) 0.23317(19) 0.23917(14) 0.0519(6) Uani 1 1 d . . . . .
C23 C -0.0404(2) 0.1843(2) 0.20935(16) 0.0579(6) Uani 1 1 d . . . . .
H23 H -0.1084 0.2119 0.2153 0.069 Uiso 1 1 calc R . . . .
C24 C -0.0458(3) 0.0946(2) 0.17071(18) 0.0645(7) Uani 1 1 d . . . . .
H24 H -0.1180 0.0620 0.1508 0.077 Uiso 1 1 calc R . . . .
C25 C 0.0534(3) 0.0522(2) 0.16083(18) 0.0672(7) Uani 1 1 d . . . . .
C26 C 0.1599(3) 0.1016(2) 0.1915(2) 0.0744(8) Uani 1 1 d . . . . .
H26 H 0.2279 0.0737 0.1857 0.089 Uiso 1 1 calc R . . . .
C27 C 0.1675(3) 0.1918(2) 0.23058(19) 0.0657(7) Uani 1 1 d . . . . .
H27 H 0.2399 0.2242 0.2509 0.079 Uiso 1 1 calc R . . . .
C28 C 0.0459(4) -0.0464(3) 0.1177(3) 0.1033(13) Uani 1 1 d . . . . .
H28A H 0.0923 -0.0935 0.1575 0.155 Uiso 1 1 calc GR . . . .
H28B H 0.0759 -0.0407 0.0710 0.155 Uiso 1 1 calc GR . . . .
H28C H -0.0352 -0.0676 0.0971 0.155 Uiso 1 1 calc GR . . . .
N1 N 0.08728(17) 0.33156(13) 0.38662(12) 0.0454(4) Uani 1 1 d . . . . .
N2 N 0.48522(18) -0.17011(14) 0.52232(15) 0.0536(5) Uani 1 1 d . . . . .
O1 O 0.1743(2) 0.39719(16) 0.28296(13) 0.0832(7) Uani 1 1 d . . . . .
O2 O -0.0442(2) 0.39296(15) 0.25022(13) 0.0809(7) Uani 1 1 d . . . . .
O3 O 0.16210(18) 0.37077(12) 0.59621(13) 0.0633(5) Uani 1 1 d . . . . .
O4 O 0.14013(19) 0.21649(12) 0.63149(11) 0.0640(5) Uani 1 1 d . . . . .
O5 O 0.5527(2) -0.18489(16) 0.59388(15) 0.0801(6) Uani 1 1 d . . . . .
O6 O 0.4867(2) -0.21874(17) 0.46215(16) 0.0866(7) Uani 1 1 d . . . . .
S1 S 0.07016(6) 0.34869(5) 0.28674(4) 0.0581(2) Uani 1 1 d . . . . .

loop_
_atom_site_aniso_label
_atom_site_aniso_U_11
_atom_site_aniso_U_22
_atom_site_aniso_U_33
_atom_site_aniso_U_23
_atom_site_aniso_U_13
_atom_site_aniso_U_12
C1 0.0455(13) 0.0388(11) 0.0774(17) 0.0058(11) 0.0186(12) -0.0009(10)
C2 0.0467(15) 0.0549(15) 0.109(2) -0.0008(15) 0.0315(15) 0.0034(12)
C3 0.0500(16) 0.0436(13) 0.111(2) 0.0023(14) 0.0227(15) 0.0151(11)
C4 0.0480(14) 0.0327(11) 0.0801(17) 0.0088(11) 0.0077(12) 0.0046(10)
C5 0.0378(11) 0.0339(10) 0.0497(12) 0.0070(9) 0.0044(9) 0.0019(8)
C6 0.0347(11) 0.0321(10) 0.0471(11) 0.0029(8) 0.0053(9) 0.0005(8)
C7 0.0415(11) 0.0307(9) 0.0360(10) 0.0054(8) 0.0089(9) 0.0026(8)
C8 0.0405(11) 0.0312(9) 0.0316(9) 0.0035(7) 0.0093(8) 0.0018(8)
C9 0.0363(11) 0.0325(9) 0.0415(11) 0.0018(8) 0.0079(9) 0.0012(8)
C10 0.0415(12) 0.0396(10) 0.0490(12) 0.0070(9) 0.0096(10) -0.0030(9)
C11 0.0486(13) 0.0324(10) 0.0433(11) 0.0033(8) 0.0112(10) -0.0016(9)
C12 0.0540(15) 0.0470(13) 0.0585(15) -0.0006(11) 0.0059(12) -0.0093(12)
C13 0.0396(11) 0.0319(9) 0.0352(10) 0.0027(8) 0.0114(8) 0.0000(8)
C14 0.0438(12) 0.0364(10) 0.0373(10) -0.0028(8) 0.0123(9) 0.0043(9)
C15 0.0391(12) 0.0403(11) 0.0440(11) 0.0056(9) 0.0107(9) 0.0044(9)
C16 0.0385(11) 0.0343(10) 0.0534(13) 0.0013(9) 0.0226(10) 0.0014(8)
C17 0.0528(14) 0.0429(11) 0.0464(12) -0.0051(9) 0.0247(11) -0.0018(10)
C18 0.0512(13) 0.0428(11) 0.0335(10) 0.0014(8) 0.0133(9) 0.0022(10)
C19 0.0393(11) 0.0365(10) 0.0469(12) -0.0032(9) 0.0070(9) 0.0015(9)
C20 0.106(6) 0.079(4) 0.056(4) -0.009(3) 0.040(4) -0.007(3)
C20A 0.106(6) 0.079(4) 0.056(4) -0.009(3) 0.040(4) -0.007(3)
C21 0.109(6) 0.229(10) 0.126(7) -0.049(6) 0.072(6) -0.004(6)
C21A 0.109(6) 0.229(10) 0.126(7) -0.049(6) 0.072(6) -0.004(6)
C22 0.0508(14) 0.0607(14) 0.0407(12) 0.0126(10) 0.0103(10) 0.0034(11)
C23 0.0496(14) 0.0699(16) 0.0526(14) 0.0010(12) 0.0144(11) 0.0022(12)
C24 0.0574(16) 0.0717(17) 0.0587(16) -0.0040(13) 0.0111(13) -0.0028(14)
C25 0.0700(19) 0.0716(17) 0.0557(15) 0.0020(13) 0.0143(13) 0.0133(15)
C26 0.0626(19) 0.087(2) 0.0744(19) 0.0075(16) 0.0240(15) 0.0212(16)
C27 0.0502(15) 0.0777(18) 0.0668(17) 0.0116(14) 0.0157(13) 0.0007(13)
C28 0.109(3) 0.090(3) 0.101(3) -0.027(2) 0.021(2) 0.023(2)
N1 0.0447(10) 0.0397(9) 0.0476(10) 0.0131(8) 0.0093(8) 0.0001(8)
N2 0.0467(12) 0.0434(10) 0.0770(15) 0.0005(10) 0.0290(11) 0.0070(9)
O1 0.1097(18) 0.0760(13) 0.0668(12) 0.0184(10) 0.0327(12) -0.0352(12)
O2 0.1002(17) 0.0647(12) 0.0595(11) 0.0208(9) 0.0008(11) 0.0290(11)
O3 0.0766(13) 0.0381(9) 0.0769(12) -0.0119(8) 0.0274(10) 0.0028(8)
O4 0.0992(15) 0.0500(9) 0.0539(10) -0.0044(8) 0.0402(10) -0.0097(9)
O5 0.0731(14) 0.0754(13) 0.0844(15) 0.0078(11) 0.0156(12) 0.0382(11)
O6 0.0824(15) 0.0787(14) 0.0992(16) -0.0280(13) 0.0302(13) 0.0289(12)
S1 0.0706(4) 0.0493(3) 0.0477(3) 0.0178(3) 0.0102(3) -0.0031(3)

loop_
_atom_type_symbol
_atom_type_description
_atom_type_scat_dispersion_real
_atom_type_scat_dispersion_imag
_atom_type_scat_source
C C 0.0181 0.0091 'International Tables Vol C Tables 4.2.6.8 and 6.1.1.4'
H H 0.0000 0.0000 'International Tables Vol C Tables 4.2.6.8 and 6.1.1.4'
N N 0.0311 0.0180 'International Tables Vol C Tables 4.2.6.8 and 6.1.1.4'
O O 0.0492 0.0322 'International Tables Vol C Tables 4.2.6.8 and 6.1.1.4'
S S 0.3331 0.5567 'International Tables Vol C Tables 4.2.6.8 and 6.1.1.4'

loop_
_geom_angle_atom_site_label_1
_geom_angle_atom_site_label_2
_geom_angle_atom_site_label_3
_geom_angle
C2 C1 H1 119.4
C2 C1 C6 121.2(2)
C6 C1 H1 119.4
C1 C2 H2 119.9
C1 C2 C3 120.2(3)
C3 C2 H2 119.9
C2 C3 H3 120.1
C4 C3 C2 119.8(2)
C4 C3 H3 120.1
C3 C4 H4 119.8
C3 C4 C5 120.4(2)
C5 C4 H4 119.8
C4 C5 C6 120.6(2)
C4 C5 N1 119.2(2)
C6 C5 N1 120.16(19)
C1 C6 C5 117.7(2)
C1 C6 C7 120.42(19)
C5 C6 C7 121.78(19)
C8 C7 C6 119.40(18)
C8 C7 C11 122.72(18)
C11 C7 C6 117.73(19)
C7 C8 C9 120.40(17)
C7 C8 C13 124.29(18)
C13 C8 C9 115.31(17)
C8 C9 H9 105.2
C8 C9 C10 111.14(17)
C8 C9 C19 116.83(17)
C10 C9 H9 105.2
C19 C9 H9 105.2
C19 C9 C10 112.12(17)
C9 C10 H10A 109.1
C9 C10 H10B 109.1
H10A C10 H10B 107.9
N1 C10 C9 112.37(17)
N1 C10 H10A 109.1
N1 C10 H10B 109.1
C7 C11 H11 117.2
C12 C11 C7 125.6(2)
C12 C11 H11 117.2
C11 C12 H12A 124(2)
C11 C12 H12B 123.2(19)
H12A C12 H12B 113(3)
C14 C13 C8 118.67(17)
C18 C13 C8 123.23(18)
C18 C13 C14 118.08(19)
C13 C14 H14 119.2
C15 C14 C13 121.67(19)
C15 C14 H14 119.2
C14 C15 H15 120.8
C16 C15 C14 118.5(2)
C16 C15 H15 120.8
C15 C16 C17 122.00(19)
C15 C16 N2 118.6(2)
C17 C16 N2 119.43(19)
C16 C17 H17 120.6
C16 C17 C18 118.9(2)
C18 C17 H17 120.6
C13 C18 H18 119.6
C17 C18 C13 120.9(2)
C17 C18 H18 119.6
O3 C19 C9 124.0(2)
O3 C19 O4 123.7(2)
O4 C19 C9 112.10(17)
H20A C20 H20B 108.6
C21 C20 H20A 110.4
C21 C20 H20B 110.4
O4 C20 H20A 110.4
O4 C20 H20B 110.4
O4 C20 C21 106.7(7)
H20C C20A H20D 108.9
C21A C20A H20C 110.8
C21A C20A H20D 110.8
C21A C20A O4 104.7(18)
O4 C20A H20C 110.8
O4 C20A H20D 110.8
C20 C21 H21A 109.5
C20 C21 H21B 109.5
C20 C21 H21C 109.5
H21A C21 H21B 109.5
H21A C21 H21C 109.5
H21B C21 H21C 109.5
C20A C21A H21D 109.5
C20A C21A H21E 109.5
C20A C21A H21F 109.5
H21D C21A H21E 109.5
H21D C21A H21F 109.5
H21E C21A H21F 109.5
C23 C22 C27 120.0(3)
C23 C22 S1 118.8(2)
C27 C22 S1 121.2(2)
C22 C23 H23 120.1
C24 C23 C22 119.8(3)
C24 C23 H23 120.1
C23 C24 H24 119.3
C23 C24 C25 121.4(3)
C25 C24 H24 119.3
C24 C25 C26 118.2(3)
C24 C25 C28 120.8(3)
C26 C25 C28 121.0(3)
C25 C26 H26 119.3
C25 C26 C27 121.4(3)
C27 C26 H26 119.3
C22 C27 H27 120.4
C26 C27 C22 119.2(3)
C26 C27 H27 120.4
C25 C28 H28A 109.5
C25 C28 H28B 109.5
C25 C28 H28C 109.5
H28A C28 H28B 109.5
H28A C28 H28C 109.5
H28B C28 H28C 109.5
C5 N1 C10 120.24(18)
C5 N1 S1 119.98(16)
C10 N1 S1 119.11(16)
O5 N2 C16 118.5(2)
O6 N2 C16 118.9(2)
O6 N2 O5 122.6(2)
C19 O4 C20 119.8(3)
C19 O4 C20A 106.9(8)
N1 S1 C22 108.01(10)
O1 S1 C22 106.91(13)
O1 S1 N1 106.93(12)
O1 S1 O2 120.49(14)
O2 S1 C22 107.73(13)
O2 S1 N1 106.27(12)

loop_
_geom_bond_atom_site_label_1
_geom_bond_atom_site_label_2
_geom_bond_distance
C1 H1 0.9300
C1 C2 1.380(3)
C1 C6 1.396(3)
C2 H2 0.9300
C2 C3 1.380(4)
C3 H3 0.9300
C3 C4 1.372(4)
C4 H4 0.9300
C4 C5 1.390(3)
C5 C6 1.399(3)
C5 N1 1.433(3)
C6 C7 1.493(3)
C7 C8 1.351(3)
C7 C11 1.472(3)
C8 C9 1.521(3)
C8 C13 1.486(3)
C9 H9 0.9800
C9 C10 1.525(3)
C9 C19 1.522(3)
C10 H10A 0.9700
C10 H10B 0.9700
C10 N1 1.472(3)
C11 H11 0.9300
C11 C12 1.321(3)
C12 H12A 0.98(3)
C12 H12B 0.99(3)
C13 C14 1.400(3)
C13 C18 1.396(3)
C14 H14 0.9300
C14 C15 1.380(3)
C15 H15 0.9300
C15 C16 1.376(3)
C16 C17 1.383(3)
C16 N2 1.467(3)
C17 H17 0.9300
C17 C18 1.387(3)
C18 H18 0.9300
C19 O3 1.196(3)
C19 O4 1.327(3)
C20 H20A 0.9700
C20 H20B 0.9700
C20 C21 1.502(17)
C20 O4 1.469(7)
C20A H20C 0.9700
C20A H20D 0.9700
C20A C21A 1.37(4)
C20A O4 1.53(2)
C21 H21A 0.9600
C21 H21B 0.9600
C21 H21C 0.9600
C21A H21D 0.9600
C21A H21E 0.9600
C21A H21F 0.9600
C22 C23 1.378(4)
C22 C27 1.383(4)
C22 S1 1.760(3)
C23 H23 0.9300
C23 C24 1.376(4)
C24 H24 0.9300
C24 C25 1.376(4)
C25 C26 1.382(4)
C25 C28 1.516(5)
C26 H26 0.9300
C26 C27 1.382(4)
C27 H27 0.9300
C28 H28A 0.9600
C28 H28B 0.9600
C28 H28C 0.9600
N1 S1 1.629(2)
N2 O5 1.220(3)
N2 O6 1.209(3)
O1 S1 1.428(2)
O2 S1 1.434(2)

loop_
_geom_torsion_atom_site_label_1
_geom_torsion_atom_site_label_2
_geom_torsion_atom_site_label_3
_geom_torsion_atom_site_label_4
_geom_torsion
C1 C2 C3 C4 -0.6(5)
C1 C6 C7 C8 -127.2(2)
C1 C6 C7 C11 48.5(3)
C2 C1 C6 C5 -0.7(4)
C2 C1 C6 C7 175.3(2)
C2 C3 C4 C5 0.3(5)
C3 C4 C5 C6 -0.3(4)
C3 C4 C5 N1 -178.2(3)
C4 C5 C6 C1 0.5(3)
C4 C5 C6 C7 -175.5(2)
C4 C5 N1 C10 112.7(2)
C4 C5 N1 S1 -76.8(3)
C5 C6 C7 C8 48.7(3)
C5 C6 C7 C11 -135.6(2)
C5 N1 S1 C22 -87.71(18)
C5 N1 S1 O1 157.54(18)
C5 N1 S1 O2 27.7(2)
C6 C1 C2 C3 0.8(5)
C6 C5 N1 C10 -65.2(3)
C6 C5 N1 S1 105.3(2)
C6 C7 C8 C9 -3.2(3)
C6 C7 C8 C13 176.83(18)
C6 C7 C11 C12 21.3(3)
C7 C8 C9 C10 -71.5(2)
C7 C8 C9 C19 58.8(3)
C7 C8 C13 C14 -131.0(2)
C7 C8 C13 C18 51.0(3)
C8 C7 C11 C12 -163.2(2)
C8 C9 C10 N1 55.5(2)
C8 C9 C19 O3 -149.8(2)
C8 C9 C19 O4 35.4(3)
C8 C13 C14 C15 179.63(19)
C8 C13 C18 C17 179.74(19)
C9 C8 C13 C14 49.0(2)
C9 C8 C13 C18 -128.9(2)
C9 C10 N1 C5 27.6(3)
C9 C10 N1 S1 -142.95(16)
C9 C19 O4 C20 165.5(5)
C9 C19 O4 C20A -171.3(9)
C10 C9 C19 O3 -19.9(3)
C10 C9 C19 O4 165.36(19)
C10 N1 S1 C22 82.92(18)
C10 N1 S1 O1 -31.8(2)
C10 N1 S1 O2 -161.72(17)
C11 C7 C8 C9 -178.66(18)
C11 C7 C8 C13 1.4(3)
C13 C8 C9 C10 108.41(19)
C13 C8 C9 C19 -121.21(19)
C13 C14 C15 C16 1.1(3)
C14 C13 C18 C17 1.8(3)
C14 C15 C16 C17 0.7(3)
C14 C15 C16 N2 179.84(19)
C15 C16 C17 C18 -1.2(3)
C15 C16 N2 O5 0.9(3)
C15 C16 N2 O6 -178.6(2)
C16 C17 C18 C13 -0.1(3)
C17 C16 N2 O5 -179.9(2)
C17 C16 N2 O6 0.6(3)
C18 C13 C14 C15 -2.3(3)
C19 C9 C10 N1 -77.3(2)
C21 C20 O4 C19 103.1(8)
C21A C20A O4 C19 174.7(19)
C22 C23 C24 C25 -0.1(4)
C23 C22 C27 C26 0.4(4)
C23 C22 S1 N1 86.2(2)
C23 C22 S1 O1 -159.1(2)
C23 C22 S1 O2 -28.2(2)
C23 C24 C25 C26 0.5(4)
C23 C24 C25 C28 -179.6(3)
C24 C25 C26 C27 -0.5(5)
C25 C26 C27 C22 0.0(5)
C27 C22 C23 C24 -0.3(4)
C27 C22 S1 N1 -94.6(2)
C27 C22 S1 O1 20.2(2)
C27 C22 S1 O2 151.0(2)
C28 C25 C26 C27 179.7(3)
N1 C5 C6 C1 178.3(2)
N1 C5 C6 C7 2.3(3)
N2 C16 C17 C18 179.66(19)
O3 C19 O4 C20 -9.3(6)
O3 C19 O4 C20A 13.9(10)
S1 C22 C23 C24 178.9(2)
S1 C22 C27 C26 -178.9(2)
